data_2211989
loop_
_publ_author_name
'Wei-Hua Li'
'Hong-Na Chen'
'Guo-Hua Li'
'Fa-Qian Liu'

_publ_section_title
;
 Diisothiocyanatobis(1-vinyl-1<i>H</i>-imidazole-\k<i>N</i>^3^)copper(II)
;
_journal_coeditor_code AC2053
_journal_issue 2
_journal_name_full 'Acta Crystallographica Section E'
_journal_page_first m519
_journal_page_last m520
_journal_paper_doi 10.1107/S1600536807001274
_journal_volume 63
_journal_year 2007
_chemical_formula_iupac '[Cu (N C S)2 (C5 H6 N2)2]'
_chemical_formula_moiety 'C12 H12 Cu N6 S2'
_chemical_formula_sum 'C12 H12 Cu N6 S2'
_chemical_formula_weight 367.97
_chemical_name_systematic
;
Diisothiocyanatobis(1-vinyl-1<i>H</i>-imidazole-\kN^3^)copper(II)
;
_space_group_IT_number 61
_symmetry_cell_setting orthorhombic
_symmetry_space_group_name_Hall '-P 2ac 2ab'
_symmetry_space_group_name_H-M 'P b c a'
_atom_sites_solution_hydrogens geom
_atom_sites_solution_primary direct
_atom_sites_solution_secondary difmap
_audit_creation_method SHELXL-97
_cell_angle_alpha 90.00
_cell_angle_beta 90.00
_cell_angle_gamma 90.00
_cell_formula_units_Z 8
_cell_length_a 9.849(2)
_cell_length_b 17.665(4)
_cell_length_c 18.044(4)
_cell_measurement_reflns_used 25
_cell_measurement_temperature 293(2)
_cell_measurement_theta_max 14
_cell_measurement_theta_min 4
_cell_volume 3139.3(12)
_computing_cell_refinement 'CAD-4 Software'
_computing_data_collection 'CAD-4 Software (Enraf--Nonius, 1989)'
_computing_data_reduction 'NRCVAX (Gabe <i>et al.</i>,  1989)'
_computing_molecular_graphics 'SHELXTL-PC (Sheldrick, 1990)'
_computing_publication_material 'WinGX (Farrugia, 1999)'
_computing_structure_refinement 'SHELXL97 (Sheldrick, 1997)'
_computing_structure_solution 'SHELXS97 (Sheldrick, 1997)'
_diffrn_ambient_temperature 293(2)
_diffrn_measured_fraction_theta_full 0.999
_diffrn_measured_fraction_theta_max 0.999
_diffrn_measurement_device_type 'Enraf--Nonius CAD-4'
_diffrn_measurement_method \w
_diffrn_radiation_monochromator graphite
_diffrn_radiation_source 'fine-focus sealed tube'
_diffrn_radiation_type MoK\a
_diffrn_radiation_wavelength 0.71073
_diffrn_reflns_av_R_equivalents 0.0000
_diffrn_reflns_av_sigmaI/netI 0.0508
_diffrn_reflns_limit_h_max 12
_diffrn_reflns_limit_h_min 0
_diffrn_reflns_limit_k_max 21
_diffrn_reflns_limit_k_min 0
_diffrn_reflns_limit_l_max 22
_diffrn_reflns_limit_l_min 0
_diffrn_reflns_number 3075
_diffrn_reflns_theta_full 25.98
_diffrn_reflns_theta_max 25.98
_diffrn_reflns_theta_min 2.26
_diffrn_standards_decay_% 0
_diffrn_standards_interval_count 100
_diffrn_standards_number 3
_exptl_absorpt_coefficient_mu 1.658
_exptl_absorpt_correction_type none
_exptl_crystal_colour blue
_exptl_crystal_density_diffrn 1.557
_exptl_crystal_density_method 'not measured'
_exptl_crystal_description block
_exptl_crystal_F_000 1496
_exptl_crystal_size_max 0.35
_exptl_crystal_size_mid 0.25
_exptl_crystal_size_min 0.25
_refine_diff_density_max 0.888
_refine_diff_density_min -0.665
_refine_ls_extinction_coef 0.0061(8)
_refine_ls_extinction_expression Fc^*^=kFc[1+0.001xFc^2^\l^3^/sin(2\q)]^-1/4^
_refine_ls_extinction_method SHELXL97
_refine_ls_goodness_of_fit_ref 1.009
_refine_ls_hydrogen_treatment constr
_refine_ls_matrix_type full
_refine_ls_number_parameters 191
_refine_ls_number_reflns 3073
_refine_ls_number_restraints 7
_refine_ls_restrained_S_all 1.017
_refine_ls_R_factor_all 0.1002
_refine_ls_R_factor_gt 0.0629
_refine_ls_shift/su_max 0.038
_refine_ls_shift/su_mean 0.002
_refine_ls_structure_factor_coef Fsqd
_refine_ls_weighting_details 'calc w=1/[\s^2^(Fo^2^)+(0.0993P)^2^+2.7846P] where P=(Fo^2^+2Fc^2^)/3'
_refine_ls_weighting_scheme calc
_refine_ls_wR_factor_gt 0.1529
_refine_ls_wR_factor_ref 0.1791
_reflns_number_gt 2038
_reflns_number_total 3073
_reflns_threshold_expression I>2\s(I)
_cod_data_source_file ac2053.cif
_cod_data_source_block I
_cod_depositor_comments
;
The following automatic conversions were performed:
'_symmetry_cell_setting' value 'Orthorhombic' changed to 'orthorhombic'
according to '/home/saulius/struct/CIF-dictionaries/cif_core.dic'
dictionary named 'cif_core.dic' version 2.4.1 from 2010-06-29.

Automatic conversion script
Id: cif_fix_enum 1527 2010-12-29 10:47:43Z saulius 

The following automatic conversions were performed:

'_symmetry_cell_setting' value 'Orthorhombic' changed to
'orthorhombic' according to
/home/saulius/struct/CIF-dictionaries/cif_core.dic dictionary named
'cif_core.dic' version 2.4.1 from 2010-06-29.

Automatic conversion script
Id: cif_fix_values 1715 2011-07-08 13:25:40Z adriana 
;
_cod_database_code 2211989
_cod_database_fobs_code 2211989

loop_
_symmetry_equiv_pos_as_xyz
'x, y, z'
'-x+1/2, -y, z+1/2'
'-x, y+1/2, -z+1/2'
'x+1/2, -y+1/2, -z'
'-x, -y, -z'
'x-1/2, y, -z-1/2'
'x, -y-1/2, z-1/2'
'-x-1/2, y-1/2, z'

loop_
_atom_site_type_symbol
_atom_site_label
_atom_site_fract_x
_atom_site_fract_y
_atom_site_fract_z
_atom_site_U_iso_or_equiv
_atom_site_adp_type
_atom_site_calc_flag
_atom_site_refinement_flags
_atom_site_occupancy
Cu Cu1 0.38868(8) 0.07673(4) 0.62052(3) 0.0460(3) Uani d . 1
S S1 0.31379(16) -0.05168(10) 0.39755(8) 0.0512(4) Uani d . 1
S S2 0.58243(17) 0.13190(9) 0.85189(9) 0.0552(5) Uani d . 1
N N1 0.3395(5) 0.0395(3) 0.5218(3) 0.0510(12) Uani d . 1
N N2 0.4450(6) 0.1095(3) 0.7196(3) 0.0557(13) Uani d . 1
N N3 0.3589(5) -0.0275(3) 0.6585(2) 0.0462(12) Uani d . 1
N N4 0.2834(5) -0.1209(3) 0.7269(2) 0.0451(11) Uani d . 1
N N5 0.3952(5) 0.1824(3) 0.5811(3) 0.0462(11) Uani d . 1
N N6 0.4359(6) 0.3024(3) 0.5694(4) 0.0648(16) Uani d . 1
C C1 0.3281(5) 0.0023(3) 0.4700(3) 0.0398(12) Uani d . 1
C C2 0.5040(6) 0.1180(3) 0.7743(3) 0.0398(12) Uani d . 1
C C3 0.2935(6) -0.0458(3) 0.7194(3) 0.0511(15) Uani d . 1
H H3A 0.2587 -0.0109 0.7530 0.061 Uiso calc R 1
C C4 0.3471(6) -0.1530(3) 0.6667(3) 0.0487(14) Uani d . 1
H H4A 0.3573 -0.2044 0.6569 0.058 Uiso calc R 1
C C5 0.3912(6) -0.0953(3) 0.6252(3) 0.0477(14) Uani d . 1
H H5A 0.4370 -0.1003 0.5804 0.057 Uiso calc R 1
C C6 0.2152(7) -0.1576(4) 0.7865(4) 0.0632(18) Uani d . 1
H H6A 0.1733 -0.1273 0.8219 0.076 Uiso calc R 1
C C7 0.2074(8) -0.2306(4) 0.7945(4) 0.075(2) Uani d . 1
H H7A 0.2481 -0.2624 0.7601 0.090 Uiso calc R 1
H H7B 0.1611 -0.2509 0.8348 0.090 Uiso calc R 1
C C8 0.4532(6) 0.2402(3) 0.6098(4) 0.0574(16) Uani d . 1
H H8A 0.5019 0.2389 0.6540 0.069 Uiso calc R 1
C C9 0.3593(9) 0.2816(4) 0.5103(4) 0.079(2) Uani d . 1
H H9A 0.3296 0.3130 0.4722 0.095 Uiso calc R 1
C C10 0.3348(8) 0.2084(4) 0.5171(4) 0.070(2) Uani d . 1
H H10A 0.2850 0.1791 0.4840 0.084 Uiso calc R 1
C C11 0.4885(9) 0.3794(5) 0.5984(7) 0.125(4) Uani d D 1
H H11A 0.5254 0.3850 0.6455 0.150 Uiso calc R 1
C C12 0.4787(14) 0.4304(7) 0.5568(7) 0.154(5) Uani d DU 1
H H12A 0.4413 0.4228 0.5101 0.185 Uiso calc R 1
H H12B 0.5083 0.4783 0.5707 0.185 Uiso calc R 1

loop_
_atom_site_aniso_label
_atom_site_aniso_U_11
_atom_site_aniso_U_22
_atom_site_aniso_U_33
_atom_site_aniso_U_12
_atom_site_aniso_U_13
_atom_site_aniso_U_23
Cu1 0.0665(5) 0.0421(4) 0.0295(4) -0.0060(3) -0.0046(3) -0.0019(3)
S1 0.0561(9) 0.0624(9) 0.0352(7) -0.0021(8) -0.0046(7) -0.0113(6)
S2 0.0571(9) 0.0629(10) 0.0455(9) 0.0031(8) -0.0138(7) -0.0032(7)
N1 0.066(3) 0.047(3) 0.040(3) -0.003(3) -0.005(2) -0.005(2)
N2 0.070(3) 0.060(3) 0.037(3) 0.001(3) -0.005(3) -0.006(2)
N3 0.058(3) 0.047(3) 0.034(2) -0.005(2) 0.000(2) -0.002(2)
N4 0.049(3) 0.045(3) 0.042(2) -0.010(2) 0.005(2) 0.004(2)
N5 0.054(3) 0.042(3) 0.043(3) -0.001(2) 0.007(2) 0.001(2)
N6 0.063(3) 0.041(3) 0.091(5) -0.009(3) 0.026(3) -0.006(3)
C1 0.041(3) 0.042(3) 0.036(3) -0.004(2) -0.001(2) 0.006(2)
C2 0.044(3) 0.038(3) 0.038(3) 0.002(2) 0.005(3) 0.000(2)
C3 0.063(4) 0.049(3) 0.040(3) -0.003(3) 0.005(3) -0.005(3)
C4 0.044(3) 0.045(3) 0.057(4) 0.003(3) 0.005(3) -0.003(3)
C5 0.050(3) 0.050(3) 0.042(3) 0.001(3) 0.004(3) 0.000(3)
C6 0.065(4) 0.073(5) 0.052(4) -0.018(4) 0.019(3) 0.000(3)
C7 0.089(6) 0.077(5) 0.060(4) -0.035(4) 0.002(4) 0.012(4)
C8 0.047(3) 0.045(3) 0.080(5) -0.005(3) -0.001(3) -0.005(3)
C9 0.123(7) 0.051(4) 0.064(5) 0.009(4) 0.014(5) 0.013(3)
C10 0.116(6) 0.052(4) 0.041(4) 0.001(4) -0.006(4) 0.005(3)
C11 0.060(5) 0.094(7) 0.220(13) 0.015(5) 0.039(7) 0.070(8)
C12 0.154(5) 0.155(5) 0.155(5) 0.0001(10) 0.0001(10) 0.0001(10)

loop_
_atom_type_symbol
_atom_type_description
_atom_type_scat_dispersion_real
_atom_type_scat_dispersion_imag
_atom_type_scat_source
C C 0.0033 0.0016 'International Tables Vol C Tables 4.2.6.8 and 6.1.1.4'
H H 0.0000 0.0000 'International Tables Vol C Tables 4.2.6.8 and 6.1.1.4'
N N 0.0061 0.0033 'International Tables Vol C Tables 4.2.6.8 and 6.1.1.4'
S S 0.1246 0.1234 'International Tables Vol C Tables 4.2.6.8 and 6.1.1.4'
Cu Cu 0.3201 1.2651 'International Tables Vol C Tables 4.2.6.8 and 6.1.1.4'

loop_
_geom_angle_atom_site_label_1
_geom_angle_atom_site_label_2
_geom_angle_atom_site_label_3
_geom_angle
_geom_angle_publ_flag
N1 Cu1 N2 176.9(2) yes
N1 Cu1 N3 88.04(19) yes
N2 Cu1 N3 90.1(2) yes
N1 Cu1 N5 89.9(2) yes
N2 Cu1 N5 92.3(2) yes
N3 Cu1 N5 173.3(2) yes
C1 N1 Cu1 163.0(5) yes
C2 N2 Cu1 163.9(5) yes
C3 N3 C5 105.4(5) ?
C3 N3 Cu1 126.1(4) ?
C5 N3 Cu1 128.4(4) ?
C3 N4 C4 107.2(5) ?
C3 N4 C6 124.3(5) ?
C4 N4 C6 128.5(5) ?
C8 N5 C10 105.4(5) ?
C8 N5 Cu1 128.0(5) ?
C10 N5 Cu1 126.5(4) ?
C8 N6 C9 106.2(6) ?
C8 N6 C11 119.8(7) ?
C9 N6 C11 133.7(7) ?
N1 C1 S1 178.8(6) yes
N2 C2 S2 178.0(6) yes
N3 C3 N4 111.4(5) ?
N3 C3 H3A 124.3 ?
N4 C3 H3A 124.3 ?
C5 C4 N4 106.0(5) ?
C5 C4 H4A 127.0 ?
N4 C4 H4A 127.0 ?
C4 C5 N3 110.0(5) ?
C4 C5 H5A 125.0 ?
N3 C5 H5A 125.0 ?
C7 C6 N4 124.3(7) ?
C7 C6 H6A 117.8 ?
N4 C6 H6A 117.8 ?
C6 C7 H7A 120.0 ?
C6 C7 H7B 120.0 ?
H7A C7 H7B 120.0 ?
N5 C8 N6 112.3(6) ?
N5 C8 H8A 123.8 ?
N6 C8 H8A 123.8 ?
C10 C9 N6 107.0(7) ?
C10 C9 H9A 126.5 ?
N6 C9 H9A 126.5 ?
C9 C10 N5 109.0(7) ?
C9 C10 H10A 125.5 ?
N5 C10 H10A 125.5 ?
C12 C11 N6 115.5(13) ?
C12 C11 H11A 122.3 ?
N6 C11 H11A 122.3 ?
C11 C12 H12A 120.0 ?
C11 C12 H12B 120.0 ?
H12A C12 H12B 120.0 ?

loop_
_geom_bond_atom_site_label_1
_geom_bond_atom_site_label_2
_geom_bond_distance
_geom_bond_publ_flag
Cu1 N1 1.960(5) yes
Cu1 N2 1.959(5) yes
Cu1 N3 1.987(5) yes
Cu1 N5 1.998(5) yes
S1 C1 1.624(6) yes
S2 C2 1.617(6) yes
N1 C1 1.148(7) yes
N2 C2 1.157(7) yes
N3 C3 1.314(7) ?
N3 C5 1.377(7) ?
N4 C3 1.336(7) ?
N4 C4 1.377(7) ?
N4 C6 1.424(7) ?
N5 C8 1.279(7) ?
N5 C10 1.379(8) ?
N6 C8 1.330(8) ?
N6 C9 1.357(10) ?
N6 C11 1.547(12) ?
C3 H3A 0.9300 ?
C4 C5 1.338(8) ?
C4 H4A 0.9300 ?
C5 H5A 0.9300 ?
C6 C7 1.300(9) yes
C6 H6A 0.9300 ?
C7 H7A 0.9300 ?
C7 H7B 0.9300 ?
C8 H8A 0.9300 ?
C9 C10 1.322(9) ?
C9 H9A 0.9300 ?
C10 H10A 0.9300 ?
C11 C12 1.177(8) yes
C11 H11A 0.9300 ?
C12 H12A 0.9300 ?
C12 H12B 0.9300 ?
